data_4350156
loop_
_publ_author_name
'Th\'ebault, Fr\'ed\'eric'
'Barnett, Sarah A.'
'Blake, Alexander J.'
'Wilson, Claire'
'Champness, Neil R.'
'Schr\"oder, Martin'

_publ_section_title
;
 Control of copper(I) iodide architectures by ligand design: angular
 versus linear bridging ligands.
;
_journal_issue 16
_journal_name_full 'Inorganic chemistry'
_journal_page_first 6179
_journal_page_last 6187
_journal_paper_doi 10.1021/ic052130k
_journal_volume 45
_journal_year 2006
_chemical_formula_moiety 'C16 H12 Cu I N2'
_chemical_formula_sum 'C16 H12 Cu I N2'
_chemical_formula_weight 422.72
_space_group_IT_number 56
_space_group_name_Hall '-P 2ab 2ac'
_space_group_name_H-M_alt 'P c c n'
_symmetry_cell_setting orthorhombic
_symmetry_space_group_name_H-M 'P c c n'
_atom_sites_solution_hydrogens geom
_atom_sites_solution_primary direct
_atom_sites_solution_secondary difmap
_audit_creation_method SHELXL-97
_cell_angle_alpha 90.00
_cell_angle_beta 90.00
_cell_angle_gamma 90.00
_cell_formula_units_Z 4
_cell_length_a 21.618(3)
_cell_length_b 4.2267(7)
_cell_length_c 15.212(2)
_cell_measurement_reflns_used 1614
_cell_measurement_temperature 150(2)
_cell_measurement_theta_max 27.53
_cell_measurement_theta_min 2.68
_cell_volume 1390.0(4)
_computing_cell_refinement 'Bruker SAINT version 6.36a (Bruker, 2002)'
_computing_data_collection 'Bruker SMART version 5.624 (Bruker, 2001)'
_computing_data_reduction 'Bruker SAINT; Bruker SHELXTL (Bruker, 2001)'
_computing_molecular_graphics 'Bruker SHELXTL'
_computing_publication_material 'enCIFer(Allen et al.,2004);PLATON (Spek,2003)'
_computing_structure_refinement 'SHELXL-97 (Sheldrick, 1997)'
_computing_structure_solution 'SHELXS-97 (Sheldrick, 1990)'
_diffrn_ambient_temperature 150(2)
_diffrn_measured_fraction_theta_full 0.999
_diffrn_measured_fraction_theta_max 0.999
_diffrn_measurement_device_type 'Bruker SMART APEX area detector'
_diffrn_measurement_method omega
_diffrn_radiation_monochromator graphite
_diffrn_radiation_source 'normal-focus sealed tube'
_diffrn_radiation_type MoK\a
_diffrn_radiation_wavelength 0.71073
_diffrn_reflns_av_R_equivalents 0.034
_diffrn_reflns_av_sigmaI/netI 0.031
_diffrn_reflns_limit_h_max 28
_diffrn_reflns_limit_h_min -?
_diffrn_reflns_limit_k_max 5
_diffrn_reflns_limit_k_min -?
_diffrn_reflns_limit_l_max 19
_diffrn_reflns_limit_l_min -?
_diffrn_reflns_number 8516
_diffrn_reflns_theta_full 27.50
_diffrn_reflns_theta_max 27.53
_diffrn_reflns_theta_min 2.68
_diffrn_standards_decay_% 0
_diffrn_standards_number 0
_exptl_absorpt_coefficient_mu 3.782
_exptl_absorpt_correction_T_max 0.195
_exptl_absorpt_correction_T_min 0.146
_exptl_absorpt_correction_type multi-scan
_exptl_absorpt_process_details '(SHELXTL version 6.12; Bruker, 2001)'
_exptl_crystal_colour Orange
_exptl_crystal_density_diffrn 2.020
_exptl_crystal_density_method 'not measured'
_exptl_crystal_description Needle
_exptl_crystal_F_000 816
_exptl_crystal_size_max 0.25
_exptl_crystal_size_mid 0.07
_exptl_crystal_size_min 0.06
_refine_diff_density_max 0.84
_refine_diff_density_min -0.40
_refine_diff_density_rms 0.10
_refine_ls_extinction_method none
_refine_ls_goodness_of_fit_ref 0.93
_refine_ls_hydrogen_treatment constr
_refine_ls_matrix_type full
_refine_ls_number_parameters 93
_refine_ls_number_reflns 1614
_refine_ls_number_restraints 0
_refine_ls_restrained_S_all 0.93
_refine_ls_R_factor_all 0.0416
_refine_ls_R_factor_gt 0.0252
_refine_ls_shift/su_max 0.001
_refine_ls_shift/su_mean 0.000
_refine_ls_structure_factor_coef Fsqd
_refine_ls_weighting_details 'calc w=1/[\s^2^(Fo^2^)+(0.0267P)^2^] where P=(Fo^2^+2Fc^2^)/3'
_refine_ls_weighting_scheme calc
_refine_ls_wR_factor_gt 0.0528
_refine_ls_wR_factor_ref 0.0571
_reflns_number_gt 1115
_reflns_number_total 1614
_reflns_threshold_expression >2sigma(I)
_cod_data_source_file ic052130ksi20051213_112518.cif
_cod_data_source_block Compound_2
_cod_depositor_comments
;
The following automatic conversions were performed:

data item '_exptl_absorpt_correction_type' value 'Multi-scan' was
changed to 'multi-scan' in accordance with the
/home/saulius/struct/COD-crude-data/automatic-downloads/DataCite-retrospective/ACS/depositions/lib/dictionaries/cif_core.dic
dictionary named 'cif_core.dic' version 2.4.2 last updated on
2011-04-26.

data item '_symmetry_cell_setting' value 'Orthorhombic' was changed
to 'orthorhombic' in accordance with the
/home/saulius/struct/COD-crude-data/automatic-downloads/DataCite-retrospective/ACS/depositions/lib/dictionaries/cif_core.dic
dictionary named 'cif_core.dic' version 2.4.2 last updated on
2011-04-26.

Automatic conversion script
Id: cif_fix_values 6909 2019-04-08 15:41:33Z antanas 
;
_cod_original_cell_volume 1389.9(4)
_cod_database_code 4350156

loop_
_symmetry_equiv_pos_as_xyz
'x, y, z'
'-x+1/2, -y+1/2, z'
'-x, y+1/2, -z+1/2'
'x+1/2, -y, -z+1/2'
'-x, -y, -z'
'x-1/2, y-1/2, -z'
'x, -y-1/2, z-1/2'
'-x-1/2, y, z-1/2'

loop_
_atom_site_label
_atom_site_type_symbol
_atom_site_fract_x
_atom_site_fract_y
_atom_site_fract_z
_atom_site_U_iso_or_equiv
_atom_site_adp_type
_atom_site_occupancy
_atom_site_symmetry_multiplicity
_atom_site_calc_flag
_atom_site_refinement_flags
I1 I 0.2500 0.2500 0.540557(16) 0.02370(9) Uani 1 2 d S
Cu1 Cu 0.2500 -0.2500 0.64118(3) 0.02389(13) Uani 1 2 d S
N1 N 0.32400(11) -0.2723(6) 0.72771(15) 0.0240(6) Uani 1 1 d .
C1 C 0.32003(15) -0.1306(8) 0.80683(19) 0.0243(7) Uani 1 1 d .
H1 H 0.2863 0.0083 0.8171 0.029 Uiso 1 1 calc R
C2 C 0.36210(15) -0.1757(7) 0.87359(19) 0.0227(8) Uani 1 1 d .
H2 H 0.3566 -0.0718 0.9284 0.027 Uiso 1 1 calc R
C3 C 0.41285(14) -0.3739(8) 0.86065(19) 0.0200(7) Uani 1 1 d .
C4 C 0.41857(14) -0.5085(8) 0.77712(19) 0.0246(7) Uani 1 1 d .
H4 H 0.4536 -0.6348 0.7633 0.030 Uiso 1 1 calc R
C5 C 0.37329(14) -0.4579(8) 0.71467(19) 0.0240(7) Uani 1 1 d .
H5 H 0.3774 -0.5606 0.6594 0.029 Uiso 1 1 calc R
C6 C 0.45788(15) -0.4369(8) 0.93171(19) 0.0226(7) Uani 1 1 d .
C7 C 0.51914(15) -0.5100(8) 0.91374(19) 0.0266(7) Uani 1 1 d .
H7 H 0.5326 -0.5188 0.8543 0.032 Uiso 1 1 calc R
C8 C 0.56098(15) -0.5702(8) 0.9804(2) 0.0266(8) Uani 1 1 d .
H8 H 0.6028 -0.6167 0.9664 0.016(8) Uiso 1 1 calc R

loop_
_atom_site_aniso_label
_atom_site_aniso_U_11
_atom_site_aniso_U_22
_atom_site_aniso_U_33
_atom_site_aniso_U_23
_atom_site_aniso_U_13
_atom_site_aniso_U_12
I1 0.02729(16) 0.02287(15) 0.02094(14) 0.000 0.000 -0.00082(16)
Cu1 0.0211(3) 0.0288(3) 0.0217(3) 0.000 0.000 0.0027(3)
N1 0.0228(13) 0.0257(15) 0.0236(12) 0.0012(13) -0.0026(10) -0.0002(13)
C1 0.0207(17) 0.0234(16) 0.0289(17) -0.0026(14) -0.0008(14) 0.0026(13)
C2 0.0239(17) 0.023(2) 0.0215(15) -0.0026(12) -0.0002(13) 0.0001(13)
C3 0.0165(16) 0.0224(16) 0.0211(16) 0.0023(13) -0.0002(13) -0.0022(13)
C4 0.0192(16) 0.0289(18) 0.0258(17) 0.0009(14) -0.0001(14) 0.0022(14)
C5 0.0238(17) 0.0292(19) 0.0190(15) -0.0014(14) 0.0013(14) -0.0004(14)
C6 0.0217(17) 0.0242(19) 0.0220(16) 0.0004(14) -0.0025(13) 0.0000(14)
C7 0.0242(18) 0.037(2) 0.0185(16) 0.0000(15) 0.0029(14) 0.0028(16)
C8 0.0178(17) 0.038(2) 0.0244(16) 0.0002(16) 0.0009(14) 0.0015(15)

loop_
_atom_type_symbol
_atom_type_description
_atom_type_scat_dispersion_real
_atom_type_scat_dispersion_imag
_atom_type_scat_source
C C 0.0033 0.0016 'International Tables Vol C Tables 4.2.6.8 and 6.1.1.4'
H H 0.0000 0.0000 'International Tables Vol C Tables 4.2.6.8 and 6.1.1.4'
N N 0.0061 0.0033 'International Tables Vol C Tables 4.2.6.8 and 6.1.1.4'
Cu Cu 0.3201 1.2651 'International Tables Vol C Tables 4.2.6.8 and 6.1.1.4'
I I -0.4742 1.8119 'International Tables Vol C Tables 4.2.6.8 and 6.1.1.4'

loop_
_geom_angle_atom_site_label_1
_geom_angle_atom_site_label_2
_geom_angle_atom_site_label_3
_geom_angle
_geom_angle_site_symmetry_1
_geom_angle_site_symmetry_3
Cu1 I1 Cu1 108.17(2) 1_565 .
N1 Cu1 N1 101.20(14) . 2_545
N1 Cu1 I1 109.61(7) . 1_545
N1 Cu1 I1 114.15(7) . .
N1 Cu1 I1 109.61(7) 2_545 .
I1 Cu1 I1 108.17(2) 1_545 .
C5 N1 C1 116.3(3) . .
C5 N1 Cu1 123.1(2) . .
C1 N1 Cu1 119.9(2) . .
N1 C1 C2 123.8(3) . .
C1 C2 C3 119.9(3) . .
C2 C3 C4 116.3(3) . .
C2 C3 C6 121.5(3) . .
C4 C3 C6 122.2(3) . .
C5 C4 C3 120.0(3) . .
N1 C5 C4 123.6(3) . .
C7 C6 C8 118.2(3) . 5_647
C7 C6 C3 121.6(3) . .
C8 C6 C3 120.2(3) 5_647 .
C8 C7 C6 121.4(3) . .
C7 C8 C6 120.4(3) . 5_647

loop_
_geom_bond_atom_site_label_1
_geom_bond_atom_site_label_2
_geom_bond_distance
_geom_bond_site_symmetry_2
I1 Cu1 2.6094(4) .
Cu1 N1 2.074(2) .
N1 C1 1.347(4) .
N1 C5 1.338(4) .
C1 C2 1.376(4) .
C2 C3 1.395(4) .
C3 C4 1.398(4) .
C3 C6 1.479(4) .
C4 C5 1.381(4) .
C6 C7 1.387(4) .
C6 C8 1.398(4) 5_647
C7 C8 1.382(4) .
